data_2233191
loop_
_publ_author_name
'Anothane, Caleb Ahoya'
'Bouhfid, Rachid'
'Essassi, El Mokhtar'
'Ng, Seik Weng'

_publ_section_title
;
 1-Benzyl-3-methyl-3',5'-diphenylspiro[quinoxaline-2(1<i>H</i>),2'(3'<i>H</i>)-1,3,4-thiadiazole]
;
_journal_coeditor_code HG5152
_journal_issue 1
_journal_name_full 'Acta Crystallographica Section E'
_journal_page_first o103
_journal_paper_doi 10.1107/S1600536811052731
_journal_volume 68
_journal_year 2012
_chemical_formula_iupac 'C29 H24 N4 S'
_chemical_formula_moiety 'C29 H24 N4 S'
_chemical_formula_sum 'C29 H24 N4 S'
_chemical_formula_weight 460.58
_chemical_name_common
;
1-Benzyl-3-methyl-3',5'-diphenylspiro[quinoxaline-2(1<i>H</i>),2'(3'<i>H</i>)-
1,3,4-thiadiazole]
;
_chemical_name_systematic
;
1-benzyl-3-methyl-3',5'-diphenyl-1<i>H</i>,3'<i>H</i>-spiro[quinoxaline-2,2'-
[1,3,4]thiadiazole]
;
_space_group_IT_number 2
_symmetry_cell_setting triclinic
_symmetry_space_group_name_Hall '-P 1'
_symmetry_space_group_name_H-M 'P -1'
_atom_sites_solution_hydrogens geom
_atom_sites_solution_primary direct
_atom_sites_solution_secondary difmap
_audit_creation_method SHELXL-97
_cell_angle_alpha 66.4310(10)
_cell_angle_beta 63.9210(10)
_cell_angle_gamma 65.2750(10)
_cell_formula_units_Z 4
_cell_length_a 13.5441(2)
_cell_length_b 14.8971(2)
_cell_length_c 15.0149(2)
_cell_measurement_reflns_used 9950
_cell_measurement_temperature 293(2)
_cell_measurement_theta_max 30.678
_cell_measurement_theta_min 2.487
_cell_volume 2383.45(6)
_computing_cell_refinement 'SAINT (Bruker, 2010)'
_computing_data_collection 'APEX2 (Bruker, 2010)'
_computing_data_reduction 'SAINT (Bruker, 2010)'
_computing_molecular_graphics 'X-SEED (Barbour, 2001)'
_computing_publication_material 'publCIF (Westrip, 2010)'
_computing_structure_refinement 'SHELXL97 (Sheldrick, 2008)'
_computing_structure_solution 'SHELXS97 (Sheldrick, 2008)'
_diffrn_ambient_temperature 293(2)
_diffrn_measured_fraction_theta_full 0.998
_diffrn_measured_fraction_theta_max 0.998
_diffrn_measurement_device_type 'Bruker APEX DUO'
_diffrn_measurement_method '\w scans'
_diffrn_radiation_monochromator graphite
_diffrn_radiation_source 'fine-focus sealed tube'
_diffrn_radiation_type MoK\a
_diffrn_radiation_wavelength 0.71073
_diffrn_reflns_av_R_equivalents 0.0303
_diffrn_reflns_av_sigmaI/netI 0.0253
_diffrn_reflns_limit_h_max 19
_diffrn_reflns_limit_h_min -19
_diffrn_reflns_limit_k_max 21
_diffrn_reflns_limit_k_min -21
_diffrn_reflns_limit_l_max 21
_diffrn_reflns_limit_l_min -21
_diffrn_reflns_number 69257
_diffrn_reflns_theta_full 30.80
_diffrn_reflns_theta_max 30.80
_diffrn_reflns_theta_min 1.56
_diffrn_standards_decay_% 0
_diffrn_standards_interval_count 0
_diffrn_standards_interval_time 0
_diffrn_standards_number 0
_exptl_absorpt_coefficient_mu 0.161
_exptl_absorpt_correction_T_max 0.9732
_exptl_absorpt_correction_T_min 0.9458
_exptl_absorpt_correction_type multi-scan
_exptl_absorpt_process_details '(SADABS; Sheldrick, 1996)'
_exptl_crystal_colour colorless
_exptl_crystal_density_diffrn 1.284
_exptl_crystal_density_method 'not measured'
_exptl_crystal_description prism
_exptl_crystal_F_000 968
_exptl_crystal_size_max 0.35
_exptl_crystal_size_mid 0.34
_exptl_crystal_size_min 0.17
_refine_diff_density_max 0.273
_refine_diff_density_min -0.220
_refine_ls_extinction_method none
_refine_ls_goodness_of_fit_ref 1.013
_refine_ls_hydrogen_treatment constr
_refine_ls_matrix_type full
_refine_ls_number_parameters 609
_refine_ls_number_reflns 14918
_refine_ls_number_restraints 37
_refine_ls_restrained_S_all 1.014
_refine_ls_R_factor_all 0.0705
_refine_ls_R_factor_gt 0.0450
_refine_ls_shift/su_max 0.001
_refine_ls_shift/su_mean 0.001
_refine_ls_structure_factor_coef Fsqd
_refine_ls_weighting_details 'calc w=1/[\s^2^(Fo^2^)+(0.0622P)^2^+0.5234P] where P=(Fo^2^+2Fc^2^)/3'
_refine_ls_weighting_scheme calc
_refine_ls_wR_factor_gt 0.1147
_refine_ls_wR_factor_ref 0.1347
_reflns_number_gt 10508
_reflns_number_total 14918
_reflns_threshold_expression I>2\s(I)
_cod_data_source_file hg5152.cif
_cod_data_source_block I
_cod_database_code 2233191
_cod_database_fobs_code 2233191

loop_
_symmetry_equiv_pos_as_xyz
'x, y, z'
'-x, -y, -z'

loop_
_atom_site_type_symbol
_atom_site_label
_atom_site_fract_x
_atom_site_fract_y
_atom_site_fract_z
_atom_site_U_iso_or_equiv
_atom_site_adp_type
_atom_site_calc_flag
_atom_site_refinement_flags
_atom_site_occupancy
_atom_site_symmetry_multiplicity
_atom_site_disorder_assembly
_atom_site_disorder_group
S S1 1.03210(3) 0.16041(3) 0.12571(3) 0.04354(9) Uani d . 1 1 . .
S S2 0.00042(3) 0.90325(3) 0.39048(3) 0.04801(10) Uani d . 1 1 . .
N N1 0.83510(11) 0.22867(9) 0.36228(9) 0.0460(3) Uani d . 1 1 . .
N N2 0.79303(10) 0.23285(9) 0.19279(8) 0.0422(2) Uani d . 1 1 . .
N N3 0.90581(10) 0.34954(9) 0.08824(8) 0.0424(2) Uani d . 1 1 . .
N N4 0.98330(10) 0.33516(8) -0.00567(8) 0.0392(2) Uani d . 1 1 . .
N N5 0.19751(10) 0.90389(9) 0.14100(8) 0.0417(2) Uani d . 1 1 . .
N N6 0.20056(9) 0.74996(8) 0.32571(8) 0.0363(2) Uani d . 1 1 B .
N N7 0.01669(9) 0.74698(8) 0.34166(8) 0.0382(2) Uani d . 1 1 . .
N N8 -0.06977(10) 0.74838(9) 0.43523(9) 0.0420(2) Uani d . 1 1 . .
C C1 0.76113(13) 0.17803(10) 0.37494(10) 0.0432(3) Uani d . 1 1 . .
C C2 0.70620(15) 0.12791(12) 0.47415(11) 0.0544(4) Uani d . 1 1 . .
H H2 0.7206 0.1278 0.5293 0.065 Uiso calc R 1 1 . .
C C3 0.63089(18) 0.07861(14) 0.49172(14) 0.0682(5) Uani d . 1 1 . .
H H3 0.5945 0.0451 0.5583 0.082 Uiso calc R 1 1 . .
C C4 0.60992(18) 0.07943(15) 0.40958(15) 0.0712(5) Uani d . 1 1 . .
H H4 0.5587 0.0463 0.4214 0.085 Uiso calc R 1 1 . .
C C5 0.66327(16) 0.12833(13) 0.31002(13) 0.0586(4) Uani d . 1 1 . .
H H5 0.6481 0.1277 0.2556 0.070 Uiso calc R 1 1 . .
C C6 0.73990(12) 0.17860(10) 0.29116(10) 0.0420(3) Uani d . 1 1 . .
C C7 0.97184(16) 0.32273(14) 0.25839(13) 0.0583(4) Uani d . 1 1 . .
H H7A 0.9749 0.3136 0.3242 0.087 Uiso calc R 1 1 . .
H H7B 0.9432 0.3945 0.2276 0.087 Uiso calc R 1 1 . .
H H7C 1.0476 0.2954 0.2147 0.087 Uiso calc R 1 1 . .
C C8 0.89375(13) 0.26797(11) 0.27174(10) 0.0433(3) Uani d . 1 1 . .
C C9 0.89281(12) 0.25828(10) 0.17439(9) 0.0382(3) Uani d . 1 1 . .
C C10 0.78465(13) 0.21995(13) 0.10455(11) 0.0492(3) Uani d . 1 1 . .
H H10A 0.8047 0.1472 0.1124 0.059 Uiso calc R 1 1 . .
H H10B 0.8412 0.2465 0.0426 0.059 Uiso calc R 1 1 . .
C C11 0.66866(12) 0.27151(12) 0.08998(10) 0.0444(3) Uani d . 1 1 . .
C C12 0.59016(14) 0.35441(14) 0.12664(13) 0.0560(4) Uani d . 1 1 . .
H H12 0.6069 0.3788 0.1650 0.067 Uiso calc R 1 1 . .
C C13 0.48657(16) 0.40219(15) 0.10738(15) 0.0651(4) Uani d . 1 1 . .
H H13 0.4340 0.4577 0.1334 0.078 Uiso calc R 1 1 . .
C C14 0.46113(17) 0.36769(16) 0.04981(15) 0.0681(5) Uani d . 1 1 . .
H H14 0.3918 0.3999 0.0364 0.082 Uiso calc R 1 1 . .
C C15 0.53893(17) 0.28544(16) 0.01246(14) 0.0666(5) Uani d . 1 1 . .
H H15 0.5224 0.2622 -0.0269 0.080 Uiso calc R 1 1 . .
C C16 0.64163(15) 0.23679(14) 0.03277(12) 0.0540(4) Uani d . 1 1 . .
H H16 0.6931 0.1803 0.0079 0.065 Uiso calc R 1 1 . .
C C17 0.83014(12) 0.44896(10) 0.09100(10) 0.0396(3) Uani d . 1 1 . .
C C18 0.73607(14) 0.46811(13) 0.17849(12) 0.0519(3) Uani d . 1 1 . .
H H18 0.7201 0.4143 0.2362 0.062 Uiso calc R 1 1 . .
C C19 0.66687(15) 0.56774(14) 0.17868(14) 0.0595(4) Uani d . 1 1 . .
H H19 0.6044 0.5803 0.2370 0.071 Uiso calc R 1 1 . .
C C20 0.68894(15) 0.64826(13) 0.09420(15) 0.0604(4) Uani d . 1 1 . .
H H20 0.6424 0.7149 0.0955 0.073 Uiso calc R 1 1 . .
C C21 0.78075(15) 0.62907(12) 0.00762(15) 0.0575(4) Uani d . 1 1 . .
H H21 0.7954 0.6833 -0.0500 0.069 Uiso calc R 1 1 . .
C C22 0.85136(13) 0.53058(11) 0.00511(12) 0.0464(3) Uani d . 1 1 . .
H H22 0.9130 0.5188 -0.0539 0.056 Uiso calc R 1 1 . .
C C23 1.05153(11) 0.24335(10) 0.00069(9) 0.0368(3) Uani d . 1 1 . .
C C24 1.13657(11) 0.20878(10) -0.09069(10) 0.0378(3) Uani d . 1 1 . .
C C25 1.14717(13) 0.27713(13) -0.18831(11) 0.0494(3) Uani d . 1 1 . .
H H25 1.1034 0.3455 -0.1953 0.059 Uiso calc R 1 1 . .
C C26 1.22270(15) 0.24296(16) -0.27435(12) 0.0630(4) Uani d . 1 1 . .
H H26 1.2289 0.2885 -0.3393 0.076 Uiso calc R 1 1 . .
C C27 1.28896(15) 0.14228(16) -0.26508(14) 0.0653(5) Uani d . 1 1 . .
H H27 1.3395 0.1199 -0.3236 0.078 Uiso calc R 1 1 . .
C C28 1.28045(14) 0.07476(14) -0.16929(14) 0.0592(4) Uani d . 1 1 . .
H H28 1.3261 0.0069 -0.1630 0.071 Uiso calc R 1 1 . .
C C29 1.20409(12) 0.10748(12) -0.08214(12) 0.0464(3) Uani d . 1 1 . .
H H29 1.1980 0.0613 -0.0175 0.056 Uiso calc R 1 1 . .
C C30 0.28653(11) 0.87214(10) 0.18112(10) 0.0397(3) Uani d . 1 1 . .
C C31 0.37500(13) 0.91778(12) 0.12528(13) 0.0528(4) Uani d . 1 1 . .
H H31 0.3737 0.9673 0.0633 0.063 Uiso calc R 1 1 . .
C C32 0.46396(14) 0.89049(14) 0.16081(15) 0.0618(4) Uani d . 1 1 . .
H H32 0.5222 0.9219 0.1237 0.074 Uiso calc R 1 1 . .
C C33 0.46623(14) 0.81610(14) 0.25209(15) 0.0592(4) Uani d . 1 1 . .
H H33 0.5263 0.7977 0.2764 0.071 Uiso calc R 1 1 . .
C C34 0.38066(13) 0.76849(12) 0.30798(13) 0.0493(3) Uani d . 1 1 . .
H H34 0.3841 0.7179 0.3690 0.059 Uiso calc R 1 1 . .
C C35 0.28904(11) 0.79598(10) 0.27338(10) 0.0373(3) Uani d . 1 1 . .
C C36 0.01034(15) 0.90929(12) 0.15860(13) 0.0549(4) Uani d . 1 1 . .
H H36A 0.0288 0.9529 0.0899 0.082 Uiso calc R 1 1 . .
H H36B -0.0579 0.9466 0.2022 0.082 Uiso calc R 1 1 . .
H H36C -0.0025 0.8507 0.1584 0.082 Uiso calc R 1 1 . .
C C37 0.10810(12) 0.87449(9) 0.19810(10) 0.0387(3) Uani d . 1 1 . .
C C38 0.09188(11) 0.81007(9) 0.30892(9) 0.0349(2) Uani d . 1 1 . .
C C39 0.19346(12) 0.68252(11) 0.43048(10) 0.0435(3) Uani d D 1 1 . .
H H39A 0.1181 0.6718 0.4638 0.052 Uiso calc PR 0.50 1 A 1
H H39B 0.1996 0.7177 0.4691 0.052 Uiso calc PR 0.50 1 A 1
H H39C 0.1176 0.6729 0.4641 0.052 Uiso calc PR 0.50 1 A 2
H H39D 0.2009 0.7173 0.4687 0.052 Uiso calc PR 0.50 1 A 2
C C40 0.2843(4) 0.5780(3) 0.4369(5) 0.0450(3) Uani d PGDU 0.50 1 B 1
C C41 0.3129(5) 0.5183(5) 0.3729(4) 0.0530(11) Uani d PGU 0.50 1 B 1
H H41 0.2802 0.5438 0.3213 0.064 Uiso calc PR 0.50 1 B 1
C C42 0.3902(6) 0.4206(5) 0.3860(6) 0.0691(12) Uani d PGU 0.50 1 B 1
H H42 0.4093 0.3807 0.3431 0.083 Uiso calc PR 0.50 1 B 1
C C43 0.4389(5) 0.3825(3) 0.4631(7) 0.0853(7) Uani d PGU 0.50 1 B 1
H H43 0.4907 0.3171 0.4718 0.102 Uiso calc PR 0.50 1 B 1
C C44 0.4104(5) 0.4421(5) 0.5271(5) 0.0808(16) Uani d PGU 0.50 1 B 1
H H44 0.4430 0.4167 0.5787 0.097 Uiso calc PR 0.50 1 B 1
C C45 0.3330(4) 0.5399(4) 0.5140(5) 0.0592(11) Uani d PGU 0.50 1 B 1
H H45 0.3139 0.5798 0.5569 0.071 Uiso calc PR 0.50 1 B 1
C C40' 0.2816(4) 0.5787(3) 0.4372(5) 0.0450(3) Uani d PGD 0.50 1 B 2
C C41' 0.3403(5) 0.5333(5) 0.3561(4) 0.0530(11) Uani d PG 0.50 1 B 2
H H41' 0.3291 0.5689 0.2927 0.064 Uiso calc PR 0.50 1 B 2
C C42' 0.4159(5) 0.4347(5) 0.3696(6) 0.0691(12) Uani d PG 0.50 1 B 2
H H42' 0.4552 0.4043 0.3152 0.083 Uiso calc PR 0.50 1 B 2
C C43' 0.4326(5) 0.3815(3) 0.4642(7) 0.0853(7) Uani d PG 0.50 1 B 2
H H43' 0.4831 0.3155 0.4732 0.102 Uiso calc PR 0.50 1 B 2
C C44' 0.3738(5) 0.4269(5) 0.5454(5) 0.0808(16) Uani d PG 0.50 1 B 2
H H44' 0.3851 0.3913 0.6087 0.097 Uiso calc PR 0.50 1 B 2
C C45' 0.2983(4) 0.5255(4) 0.5319(4) 0.0592(11) Uani d PG 0.50 1 B 2
H H45' 0.2590 0.5558 0.5862 0.071 Uiso calc PR 0.50 1 B 2
C C46 0.05731(12) 0.65744(9) 0.30806(10) 0.0373(3) Uani d . 1 1 . .
C C47 0.13942(13) 0.65090(11) 0.21192(11) 0.0441(3) Uani d . 1 1 . .
H H47 0.1696 0.7053 0.1694 0.053 Uiso calc R 1 1 . .
C C48 0.17631(14) 0.56422(12) 0.17923(12) 0.0508(3) Uani d . 1 1 . .
H H48 0.2300 0.5613 0.1143 0.061 Uiso calc R 1 1 . .
C C49 0.13428(18) 0.48211(12) 0.24180(13) 0.0617(4) Uani d . 1 1 . .
H H49 0.1604 0.4232 0.2203 0.074 Uiso calc R 1 1 . .
C C50 0.05311(19) 0.48863(13) 0.33660(13) 0.0657(5) Uani d . 1 1 . .
H H50 0.0243 0.4334 0.3791 0.079 Uiso calc R 1 1 . .
C C51 0.01315(15) 0.57533(11) 0.37033(11) 0.0510(4) Uani d . 1 1 . .
H H51 -0.0429 0.5787 0.4342 0.061 Uiso calc R 1 1 . .
C C52 -0.08744(12) 0.82234(10) 0.46872(11) 0.0431(3) Uani d . 1 1 . .
C C53 -0.17437(13) 0.83765(11) 0.56788(11) 0.0500(3) Uani d . 1 1 . .
C C54 -0.26402(16) 0.79480(15) 0.61287(15) 0.0689(5) Uani d . 1 1 . .
H H54 -0.2698 0.7567 0.5801 0.083 Uiso calc R 1 1 . .
C C55 -0.3453(2) 0.80904(18) 0.70713(17) 0.0888(7) Uani d . 1 1 . .
H H55 -0.4058 0.7807 0.7372 0.107 Uiso calc R 1 1 . .
C C56 -0.3365(2) 0.86476(19) 0.75598(17) 0.0921(8) Uani d . 1 1 . .
H H56 -0.3907 0.8735 0.8193 0.111 Uiso calc R 1 1 . .
C C57 -0.2486(2) 0.90736(18) 0.71186(16) 0.0849(7) Uani d . 1 1 . .
H H57 -0.2432 0.9451 0.7453 0.102 Uiso calc R 1 1 . .
C C58 -0.16709(17) 0.89472(14) 0.61754(14) 0.0643(4) Uani d . 1 1 . .
H H58 -0.1077 0.9244 0.5876 0.077 Uiso calc R 1 1 . .

loop_
_atom_site_aniso_label
_atom_site_aniso_U_11
_atom_site_aniso_U_22
_atom_site_aniso_U_33
_atom_site_aniso_U_12
_atom_site_aniso_U_13
_atom_site_aniso_U_23
S1 0.04818(19) 0.03957(17) 0.03708(16) -0.01054(14) -0.01453(14) -0.00653(13)
S2 0.0507(2) 0.03946(18) 0.0531(2) -0.01480(15) -0.00821(16) -0.01978(15)
N1 0.0593(7) 0.0467(6) 0.0350(5) -0.0181(6) -0.0160(5) -0.0105(5)
N2 0.0467(6) 0.0550(7) 0.0311(5) -0.0223(5) -0.0101(4) -0.0124(5)
N3 0.0486(6) 0.0376(6) 0.0320(5) -0.0109(5) -0.0085(5) -0.0079(4)
N4 0.0421(6) 0.0409(6) 0.0326(5) -0.0144(5) -0.0095(4) -0.0086(4)
N5 0.0503(6) 0.0379(6) 0.0376(5) -0.0180(5) -0.0151(5) -0.0047(4)
N6 0.0397(5) 0.0362(5) 0.0328(5) -0.0117(4) -0.0140(4) -0.0059(4)
N7 0.0415(6) 0.0347(5) 0.0390(5) -0.0169(4) -0.0087(4) -0.0094(4)
N8 0.0395(6) 0.0409(6) 0.0402(6) -0.0136(5) -0.0080(5) -0.0093(5)
C1 0.0519(8) 0.0386(7) 0.0360(6) -0.0124(6) -0.0125(6) -0.0099(5)
C2 0.0698(10) 0.0470(8) 0.0361(7) -0.0185(7) -0.0136(7) -0.0041(6)
C3 0.0809(12) 0.0593(10) 0.0493(9) -0.0349(9) -0.0102(9) 0.0025(8)
C4 0.0826(13) 0.0679(11) 0.0652(11) -0.0481(10) -0.0167(10) -0.0005(9)
C5 0.0699(11) 0.0620(10) 0.0531(9) -0.0361(9) -0.0184(8) -0.0083(7)
C6 0.0479(7) 0.0397(7) 0.0364(6) -0.0160(6) -0.0099(5) -0.0093(5)
C7 0.0686(10) 0.0716(11) 0.0526(9) -0.0344(9) -0.0224(8) -0.0159(8)
C8 0.0527(8) 0.0463(7) 0.0366(6) -0.0162(6) -0.0168(6) -0.0121(5)
C9 0.0444(7) 0.0397(6) 0.0317(5) -0.0149(5) -0.0120(5) -0.0085(5)
C10 0.0470(8) 0.0714(10) 0.0379(7) -0.0210(7) -0.0100(6) -0.0234(7)
C11 0.0477(7) 0.0595(8) 0.0309(6) -0.0263(7) -0.0086(5) -0.0101(6)
C12 0.0569(9) 0.0674(10) 0.0564(9) -0.0200(8) -0.0198(7) -0.0253(8)
C13 0.0589(10) 0.0691(11) 0.0743(11) -0.0128(8) -0.0252(9) -0.0280(9)
C14 0.0612(11) 0.0815(13) 0.0730(12) -0.0186(9) -0.0338(9) -0.0205(10)
C15 0.0703(11) 0.0897(13) 0.0622(10) -0.0301(10) -0.0287(9) -0.0265(10)
C16 0.0580(9) 0.0695(10) 0.0453(8) -0.0243(8) -0.0145(7) -0.0222(7)
C17 0.0416(7) 0.0397(6) 0.0440(7) -0.0107(5) -0.0176(5) -0.0145(5)
C18 0.0545(9) 0.0536(8) 0.0476(8) -0.0132(7) -0.0124(7) -0.0212(7)
C19 0.0548(9) 0.0656(10) 0.0650(10) -0.0061(8) -0.0177(8) -0.0383(9)
C20 0.0597(10) 0.0470(8) 0.0863(12) -0.0005(7) -0.0355(9) -0.0318(9)
C21 0.0612(10) 0.0408(8) 0.0745(11) -0.0120(7) -0.0313(9) -0.0118(7)
C22 0.0468(8) 0.0419(7) 0.0527(8) -0.0137(6) -0.0196(6) -0.0102(6)
C23 0.0378(6) 0.0404(6) 0.0344(6) -0.0152(5) -0.0119(5) -0.0081(5)
C24 0.0340(6) 0.0462(7) 0.0382(6) -0.0159(5) -0.0106(5) -0.0128(5)
C25 0.0475(8) 0.0547(8) 0.0405(7) -0.0149(7) -0.0120(6) -0.0102(6)
C26 0.0568(10) 0.0858(13) 0.0388(7) -0.0252(9) -0.0062(7) -0.0154(8)
C27 0.0481(9) 0.0910(14) 0.0580(10) -0.0188(9) -0.0023(7) -0.0398(10)
C28 0.0446(8) 0.0620(10) 0.0713(11) -0.0082(7) -0.0118(7) -0.0340(9)
C29 0.0414(7) 0.0483(8) 0.0500(8) -0.0134(6) -0.0136(6) -0.0148(6)
C30 0.0408(7) 0.0393(6) 0.0398(6) -0.0145(5) -0.0086(5) -0.0136(5)
C31 0.0495(8) 0.0525(8) 0.0532(8) -0.0238(7) -0.0053(7) -0.0147(7)
C32 0.0431(8) 0.0649(10) 0.0795(12) -0.0243(7) -0.0055(8) -0.0286(9)
C33 0.0407(8) 0.0648(10) 0.0830(12) -0.0115(7) -0.0214(8) -0.0326(9)
C34 0.0446(8) 0.0521(8) 0.0575(8) -0.0105(6) -0.0212(7) -0.0194(7)
C35 0.0374(6) 0.0378(6) 0.0397(6) -0.0105(5) -0.0105(5) -0.0161(5)
C36 0.0633(10) 0.0492(8) 0.0608(9) -0.0228(7) -0.0374(8) 0.0029(7)
C37 0.0480(7) 0.0314(6) 0.0395(6) -0.0138(5) -0.0192(5) -0.0044(5)
C38 0.0379(6) 0.0307(6) 0.0369(6) -0.0118(5) -0.0119(5) -0.0082(5)
C39 0.0476(7) 0.0452(7) 0.0324(6) -0.0100(6) -0.0151(5) -0.0070(5)
C40 0.0494(8) 0.0423(7) 0.0388(6) -0.0112(6) -0.0173(6) -0.0056(5)
C41 0.053(3) 0.0546(19) 0.0449(18) -0.0114(15) -0.0151(18) -0.0131(14)
C42 0.070(3) 0.0560(18) 0.067(2) -0.0065(16) -0.015(2) -0.0238(18)
C43 0.0932(16) 0.0511(10) 0.0841(14) 0.0059(10) -0.0393(13) -0.0088(10)
C44 0.095(4) 0.062(2) 0.068(2) -0.001(2) -0.047(3) -0.0011(16)
C45 0.072(3) 0.0533(17) 0.046(2) -0.0124(17) -0.027(2) -0.0057(15)
C40' 0.0494(8) 0.0423(7) 0.0388(6) -0.0112(6) -0.0173(6) -0.0056(5)
C41' 0.053(3) 0.0546(19) 0.0449(18) -0.0114(15) -0.0151(18) -0.0131(14)
C42' 0.070(3) 0.0560(18) 0.067(2) -0.0065(16) -0.015(2) -0.0238(18)
C43' 0.0932(16) 0.0511(10) 0.0841(14) 0.0059(10) -0.0393(13) -0.0088(10)
C44' 0.095(4) 0.062(2) 0.068(2) -0.001(2) -0.047(3) -0.0011(16)
C45' 0.072(3) 0.0533(17) 0.046(2) -0.0124(17) -0.027(2) -0.0057(15)
C46 0.0468(7) 0.0329(6) 0.0382(6) -0.0134(5) -0.0196(5) -0.0069(5)
C47 0.0515(8) 0.0409(7) 0.0431(7) -0.0173(6) -0.0150(6) -0.0108(5)
C48 0.0623(9) 0.0488(8) 0.0474(8) -0.0124(7) -0.0212(7) -0.0190(6)
C49 0.0979(14) 0.0410(8) 0.0591(9) -0.0187(8) -0.0360(9) -0.0158(7)
C50 0.1113(15) 0.0430(8) 0.0541(9) -0.0393(9) -0.0283(10) -0.0048(7)
C51 0.0756(10) 0.0437(7) 0.0401(7) -0.0295(7) -0.0189(7) -0.0044(6)
C52 0.0410(7) 0.0385(7) 0.0426(7) -0.0088(5) -0.0107(5) -0.0103(5)
C53 0.0476(8) 0.0418(7) 0.0430(7) -0.0038(6) -0.0091(6) -0.0108(6)
C54 0.0635(11) 0.0617(11) 0.0612(10) -0.0210(9) 0.0015(8) -0.0188(8)
C55 0.0759(14) 0.0783(14) 0.0714(13) -0.0273(11) 0.0134(10) -0.0182(11)
C56 0.0928(17) 0.0832(15) 0.0558(11) -0.0134(13) 0.0087(11) -0.0263(11)
C57 0.0926(16) 0.0863(15) 0.0602(11) -0.0065(12) -0.0130(11) -0.0392(11)
C58 0.0647(10) 0.0639(10) 0.0544(9) -0.0073(8) -0.0138(8) -0.0250(8)

loop_
_atom_type_symbol
_atom_type_description
_atom_type_scat_dispersion_real
_atom_type_scat_dispersion_imag
_atom_type_scat_source
C C 0.0033 0.0016 'International Tables Vol C Tables 4.2.6.8 and 6.1.1.4'
H H 0.0000 0.0000 'International Tables Vol C Tables 4.2.6.8 and 6.1.1.4'
N N 0.0061 0.0033 'International Tables Vol C Tables 4.2.6.8 and 6.1.1.4'
S S 0.1246 0.1234 'International Tables Vol C Tables 4.2.6.8 and 6.1.1.4'

loop_
_geom_angle_atom_site_label_1
_geom_angle_atom_site_label_2
_geom_angle_atom_site_label_3
_geom_angle
C23 S1 C9 89.54(6)
C52 S2 C38 89.22(6)
C8 N1 C1 119.26(12)
C6 N2 C9 119.25(11)
C6 N2 C10 118.00(11)
C9 N2 C10 116.44(10)
N4 N3 C17 117.47(10)
N4 N3 C9 117.73(10)
C17 N3 C9 123.78(11)
C23 N4 N3 112.64(10)
C37 N5 C30 118.41(11)
C35 N6 C38 116.56(10)
C35 N6 C39 117.82(11)
C38 N6 C39 115.50(10)
N8 N7 C46 116.60(10)
N8 N7 C38 116.70(10)
C46 N7 C38 120.87(10)
C52 N8 N7 112.79(11)
C2 C1 N1 118.06(13)
C2 C1 C6 119.99(14)
N1 C1 C6 121.93(12)
C3 C2 C1 120.80(16)
C3 C2 H2 119.6
C1 C2 H2 119.6
C2 C3 C4 119.17(16)
C2 C3 H3 120.4
C4 C3 H3 120.4
C3 C4 C5 121.48(17)
C3 C4 H4 119.3
C5 C4 H4 119.3
C4 C5 C6 119.91(16)
C4 C5 H5 120.0
C6 C5 H5 120.0
C5 C6 N2 122.65(13)
C5 C6 C1 118.65(13)
N2 C6 C1 118.65(12)
C8 C7 H7A 109.5
C8 C7 H7B 109.5
H7A C7 H7B 109.5
C8 C7 H7C 109.5
H7A C7 H7C 109.5
H7B C7 H7C 109.5
N1 C8 C7 119.18(12)
N1 C8 C9 123.41(12)
C7 C8 C9 117.35(12)
N2 C9 N3 111.50(11)
N2 C9 C8 112.01(11)
N3 C9 C8 112.22(11)
N2 C9 S1 113.06(9)
N3 C9 S1 100.67(8)
C8 C9 S1 106.80(9)
N2 C10 C11 115.34(12)
N2 C10 H10A 108.4
C11 C10 H10A 108.4
N2 C10 H10B 108.4
C11 C10 H10B 108.4
H10A C10 H10B 107.5
C12 C11 C16 118.34(14)
C12 C11 C10 123.07(13)
C16 C11 C10 118.52(14)
C11 C12 C13 121.00(15)
C11 C12 H12 119.5
C13 C12 H12 119.5
C14 C13 C12 120.15(17)
C14 C13 H13 119.9
C12 C13 H13 119.9
C15 C14 C13 119.37(17)
C15 C14 H14 120.3
C13 C14 H14 120.3
C14 C15 C16 120.58(16)
C14 C15 H15 119.7
C16 C15 H15 119.7
C15 C16 C11 120.55(16)
C15 C16 H16 119.7
C11 C16 H16 119.7
C22 C17 C18 119.13(13)
C22 C17 N3 119.04(12)
C18 C17 N3 121.81(13)
C19 C18 C17 119.57(15)
C19 C18 H18 120.2
C17 C18 H18 120.2
C20 C19 C18 121.12(16)
C20 C19 H19 119.4
C18 C19 H19 119.4
C19 C20 C21 119.21(15)
C19 C20 H20 120.4
C21 C20 H20 120.4
C20 C21 C22 121.01(16)
C20 C21 H21 119.5
C22 C21 H21 119.5
C21 C22 C17 119.94(15)
C21 C22 H22 120.0
C17 C22 H22 120.0
N4 C23 C24 122.09(11)
N4 C23 S1 115.57(10)
C24 C23 S1 122.28(10)
C29 C24 C25 119.00(13)
C29 C24 C23 120.89(12)
C25 C24 C23 120.06(12)
C26 C25 C24 119.86(15)
C26 C25 H25 120.1
C24 C25 H25 120.1
C27 C26 C25 120.69(16)
C27 C26 H26 119.7
C25 C26 H26 119.7
C28 C27 C26 119.90(15)
C28 C27 H27 120.0
C26 C27 H27 120.0
C27 C28 C29 120.17(16)
C27 C28 H28 119.9
C29 C28 H28 119.9
C28 C29 C24 120.36(15)
C28 C29 H29 119.8
C24 C29 H29 119.8
C31 C30 C35 120.04(13)
C31 C30 N5 117.99(13)
C35 C30 N5 121.97(11)
C32 C31 C30 120.71(16)
C32 C31 H31 119.6
C30 C31 H31 119.6
C31 C32 C33 119.40(15)
C31 C32 H32 120.3
C33 C32 H32 120.3
C32 C33 C34 121.01(15)
C32 C33 H33 119.5
C34 C33 H33 119.5
C33 C34 C35 120.31(15)
C33 C34 H34 119.8
C35 C34 H34 119.8
C34 C35 N6 123.09(12)
C34 C35 C30 118.51(13)
N6 C35 C30 118.40(11)
C37 C36 H36A 109.5
C37 C36 H36B 109.5
H36A C36 H36B 109.5
C37 C36 H36C 109.5
H36A C36 H36C 109.5
H36B C36 H36C 109.5
N5 C37 C36 119.71(12)
N5 C37 C38 122.79(12)
C36 C37 C38 117.38(12)
N6 C38 N7 112.12(10)
N6 C38 C37 111.60(10)
N7 C38 C37 111.89(10)
N6 C38 S2 113.51(8)
N7 C38 S2 101.45(8)
C37 C38 S2 105.72(8)
N6 C39 C40' 115.8(3)
N6 C39 C40 115.6(3)
N6 C39 H39A 108.4
C40 C39 H39A 108.4
N6 C39 H39B 108.4
C40 C39 H39B 108.4
H39A C39 H39B 107.5
N6 C39 H39C 108.3
C40' C39 H39C 108.3
C40 C39 H39C 109.2
N6 C39 H39D 108.3
C40' C39 H39D 108.3
C40 C39 H39D 107.7
H39C C39 H39D 107.4
C41 C40 C45 120.0
C41 C40 C39 121.8(5)
C45 C40 C39 118.0(5)
C40 C41 C42 120.0
C40 C41 H41 120.0
C42 C41 H41 120.0
C43 C42 C41 120.0
C43 C42 H42 120.0
C41 C42 H42 120.0
C42 C43 C44 120.0
C42 C43 H43 120.0
C44 C43 H43 120.0
C45 C44 C43 120.0
C45 C44 H44 120.0
C43 C44 H44 120.0
C44 C45 C40 120.0
C44 C45 H45 120.0
C40 C45 H45 120.0
C41' C40' C45' 120.0
C41' C40' C39 123.1(5)
C45' C40' C39 116.8(5)
C42' C41' C40' 120.0
C42' C41' H41' 120.0
C40' C41' H41' 120.0
C41' C42' C43' 120.0
C41' C42' H42' 120.0
C43' C42' H42' 120.0
C42' C43' C44' 120.0
C42' C43' H43' 120.0
C44' C43' H43' 120.0
C45' C44' C43' 120.0
C45' C44' H44' 120.0
C43' C44' H44' 120.0
C44' C45' C40' 120.0
C44' C45' H45' 120.0
C40' C45' H45' 120.0
C51 C46 C47 118.82(12)
C51 C46 N7 120.08(12)
C47 C46 N7 121.08(11)
C48 C47 C46 120.48(13)
C48 C47 H47 119.8
C46 C47 H47 119.8
C49 C48 C47 120.65(15)
C49 C48 H48 119.7
C47 C48 H48 119.7
C50 C49 C48 118.86(14)
C50 C49 H49 120.6
C48 C49 H49 120.6
C49 C50 C51 121.60(15)
C49 C50 H50 119.2
C51 C50 H50 119.2
C50 C51 C46 119.56(15)
C50 C51 H51 120.2
C46 C51 H51 120.2
N8 C52 C53 122.12(13)
N8 C52 S2 116.15(10)
C53 C52 S2 121.72(11)
C54 C53 C58 119.44(16)
C54 C53 C52 120.23(15)
C58 C53 C52 120.33(15)
C53 C54 C55 119.8(2)
C53 C54 H54 120.1
C55 C54 H54 120.1
C56 C55 C54 120.3(2)
C56 C55 H55 119.9
C54 C55 H55 119.9
C57 C56 C55 120.20(19)
C57 C56 H56 119.9
C55 C56 H56 119.9
C56 C57 C58 120.5(2)
C56 C57 H57 119.8
C58 C57 H57 119.8
C57 C58 C53 119.9(2)
C57 C58 H58 120.1
C53 C58 H58 120.1

loop_
_geom_bond_atom_site_label_1
_geom_bond_atom_site_label_2
_geom_bond_distance
S1 C23 1.7614(13)
S1 C9 1.8863(14)
S2 C52 1.7571(14)
S2 C38 1.8837(13)
N1 C8 1.2748(18)
N1 C1 1.3997(19)
N2 C6 1.3964(17)
N2 C9 1.4360(17)
N2 C10 1.4696(17)
N3 N4 1.3741(15)
N3 C17 1.4098(17)
N3 C9 1.4650(16)
N4 C23 1.2844(17)
N5 C37 1.2744(17)
N5 C30 1.4050(18)
N6 C35 1.3973(16)
N6 C38 1.4405(16)
N6 C39 1.4755(16)
N7 N8 1.3792(15)
N7 C46 1.4200(16)
N7 C38 1.4674(15)
N8 C52 1.2810(18)
C1 C2 1.390(2)
C1 C6 1.4045(19)
C2 C3 1.373(3)
C2 H2 0.9300
C3 C4 1.376(3)
C3 H3 0.9300
C4 C5 1.381(2)
C4 H4 0.9300
C5 C6 1.393(2)
C5 H5 0.9300
C7 C8 1.493(2)
C7 H7A 0.9600
C7 H7B 0.9600
C7 H7C 0.9600
C8 C9 1.5311(17)
C10 C11 1.505(2)
C10 H10A 0.9700
C10 H10B 0.9700
C11 C12 1.374(2)
C11 C16 1.389(2)
C12 C13 1.384(2)
C12 H12 0.9300
C13 C14 1.377(3)
C13 H13 0.9300
C14 C15 1.370(3)
C14 H14 0.9300
C15 C16 1.381(2)
C15 H15 0.9300
C16 H16 0.9300
C17 C22 1.392(2)
C17 C18 1.398(2)
C18 C19 1.385(2)
C18 H18 0.9300
C19 C20 1.374(3)
C19 H19 0.9300
C20 C21 1.377(3)
C20 H20 0.9300
C21 C22 1.381(2)
C21 H21 0.9300
C22 H22 0.9300
C23 C24 1.4675(18)
C24 C29 1.387(2)
C24 C25 1.3963(19)
C25 C26 1.379(2)
C25 H25 0.9300
C26 C27 1.375(3)
C26 H26 0.9300
C27 C28 1.374(3)
C27 H27 0.9300
C28 C29 1.385(2)
C28 H28 0.9300
C29 H29 0.9300
C30 C31 1.3941(19)
C30 C35 1.3998(18)
C31 C32 1.372(2)
C31 H31 0.9300
C32 C33 1.379(3)
C32 H32 0.9300
C33 C34 1.381(2)
C33 H33 0.9300
C34 C35 1.3961(19)
C34 H34 0.9300
C36 C37 1.4979(19)
C36 H36A 0.9600
C36 H36B 0.9600
C36 H36C 0.9600
C37 C38 1.5218(17)
C39 C40' 1.505(4)
C39 C40 1.526(4)
C39 H39A 0.9700
C39 H39B 0.9700
C39 H39C 0.9700
C39 H39D 0.9700
C40 C41 1.3900
C40 C45 1.3900
C41 C42 1.3900
C41 H41 0.9300
C42 C43 1.3900
C42 H42 0.9300
C43 C44 1.3900
C43 H43 0.9300
C44 C45 1.3900
C44 H44 0.9300
C45 H45 0.9300
C40' C41' 1.3900
C40' C45' 1.3900
C41' C42' 1.3900
C41' H41' 0.9300
C42' C43' 1.3900
C42' H42' 0.9300
C43' C44' 1.3900
C43' H43' 0.9300
C44' C45' 1.3900
C44' H44' 0.9300
C45' H45' 0.9300
C46 C51 1.3906(18)
C46 C47 1.3930(19)
C47 C48 1.382(2)
C47 H47 0.9300
C48 C49 1.377(2)
C48 H48 0.9300
C49 C50 1.375(3)
C49 H49 0.9300
C50 C51 1.384(2)
C50 H50 0.9300
C51 H51 0.9300
C52 C53 1.4699(19)
C53 C54 1.386(2)
C53 C58 1.389(2)
C54 C55 1.391(3)
C54 H54 0.9300
C55 C56 1.374(4)
C55 H55 0.9300
C56 C57 1.365(4)
C56 H56 0.9300
C57 C58 1.387(3)
C57 H57 0.9300
C58 H58 0.9300

loop_
_geom_torsion_atom_site_label_1
_geom_torsion_atom_site_label_2
_geom_torsion_atom_site_label_3
_geom_torsion_atom_site_label_4
_geom_torsion
C17 N3 N4 C23 177.09(11)
C9 N3 N4 C23 -14.02(16)
C46 N7 N8 C52 168.27(12)
C38 N7 N8 C52 14.87(16)
C8 N1 C1 C2 174.26(14)
C8 N1 C1 C6 -7.0(2)
N1 C1 C2 C3 178.70(16)
C6 C1 C2 C3 0.0(2)
C1 C2 C3 C4 -0.1(3)
C2 C3 C4 C5 0.3(3)
C3 C4 C5 C6 -0.3(3)
C4 C5 C6 N2 -177.38(17)
C4 C5 C6 C1 0.1(3)
C9 N2 C6 C5 -162.95(14)
C10 N2 C6 C5 -11.8(2)
C9 N2 C6 C1 19.59(19)
C10 N2 C6 C1 170.72(13)
C2 C1 C6 C5 0.0(2)
N1 C1 C6 C5 -178.63(14)
C2 C1 C6 N2 177.62(14)
N1 C1 C6 N2 -1.1(2)
C1 N1 C8 C7 179.48(14)
C1 N1 C8 C9 -3.3(2)
C6 N2 C9 N3 -154.10(12)
C10 N2 C9 N3 54.32(16)
C6 N2 C9 C8 -27.40(17)
C10 N2 C9 C8 -178.98(12)
C6 N2 C9 S1 93.32(12)
C10 N2 C9 S1 -58.26(14)
N4 N3 C9 N2 -99.93(13)
C17 N3 C9 N2 68.19(16)
N4 N3 C9 C8 133.49(12)
C17 N3 C9 C8 -58.39(17)
N4 N3 C9 S1 20.24(13)
C17 N3 C9 S1 -171.63(11)
N1 C8 C9 N2 20.1(2)
C7 C8 C9 N2 -162.65(13)
N1 C8 C9 N3 146.37(14)
C7 C8 C9 N3 -36.35(18)
N1 C8 C9 S1 -104.23(15)
C7 C8 C9 S1 73.06(15)
C23 S1 C9 N2 102.97(9)
C23 S1 C9 N3 -16.07(9)
C23 S1 C9 C8 -133.39(9)
C6 N2 C10 C11 73.28(18)
C9 N2 C10 C11 -134.78(13)
N2 C10 C11 C12 24.2(2)
N2 C10 C11 C16 -158.88(14)
C16 C11 C12 C13 0.1(2)
C10 C11 C12 C13 177.07(16)
C11 C12 C13 C14 -0.7(3)
C12 C13 C14 C15 0.4(3)
C13 C14 C15 C16 0.5(3)
C14 C15 C16 C11 -1.1(3)
C12 C11 C16 C15 0.8(2)
C10 C11 C16 C15 -176.31(15)
N4 N3 C17 C22 -12.63(18)
C9 N3 C17 C22 179.22(12)
N4 N3 C17 C18 168.98(13)
C9 N3 C17 C18 0.8(2)
C22 C17 C18 C19 -0.9(2)
N3 C17 C18 C19 177.49(14)
C17 C18 C19 C20 0.1(2)
C18 C19 C20 C21 0.7(3)
C19 C20 C21 C22 -0.8(3)
C20 C21 C22 C17 0.0(2)
C18 C17 C22 C21 0.9(2)
N3 C17 C22 C21 -177.58(13)
N3 N4 C23 C24 176.09(11)
N3 N4 C23 S1 -1.33(15)
C9 S1 C23 N4 11.29(11)
C9 S1 C23 C24 -166.12(11)
N4 C23 C24 C29 -175.80(12)
S1 C23 C24 C29 1.45(17)
N4 C23 C24 C25 1.58(19)
S1 C23 C24 C25 178.82(11)
C29 C24 C25 C26 1.0(2)
C23 C24 C25 C26 -176.42(14)
C24 C25 C26 C27 -0.8(3)
C25 C26 C27 C28 -0.2(3)
C26 C27 C28 C29 1.0(3)
C27 C28 C29 C24 -0.7(2)
C25 C24 C29 C28 -0.3(2)
C23 C24 C29 C28 177.15(13)
C37 N5 C30 C31 -169.58(13)
C37 N5 C30 C35 11.42(19)
C35 C30 C31 C32 -1.4(2)
N5 C30 C31 C32 179.57(14)
C30 C31 C32 C33 0.9(3)
C31 C32 C33 C34 0.2(3)
C32 C33 C34 C35 -0.8(2)
C33 C34 C35 N6 179.24(13)
C33 C34 C35 C30 0.2(2)
C38 N6 C35 C34 154.72(12)
C39 N6 C35 C34 10.82(18)
C38 N6 C35 C30 -26.29(16)
C39 N6 C35 C30 -170.18(11)
C31 C30 C35 C34 0.84(19)
N5 C30 C35 C34 179.82(12)
C31 C30 C35 N6 -178.21(12)
N5 C30 C35 N6 0.78(18)
C30 N5 C37 C36 178.37(13)
C30 N5 C37 C38 2.43(19)
C35 N6 C38 N7 163.42(10)
C39 N6 C38 N7 -51.84(14)
C35 N6 C38 C37 37.00(14)
C39 N6 C38 C37 -178.26(10)
C35 N6 C38 S2 -82.34(11)
C39 N6 C38 S2 62.39(12)
N8 N7 C38 N6 101.30(12)
C46 N7 C38 N6 -50.89(15)
N8 N7 C38 C37 -132.44(11)
C46 N7 C38 C37 75.37(14)
N8 N7 C38 S2 -20.15(12)
C46 N7 C38 S2 -172.34(9)
N5 C37 C38 N6 -26.28(17)
C36 C37 C38 N6 157.69(12)
N5 C37 C38 N7 -152.83(12)
C36 C37 C38 N7 31.14(16)
N5 C37 C38 S2 97.58(13)
C36 C37 C38 S2 -78.45(13)
C52 S2 C38 N6 -104.98(9)
C52 S2 C38 N7 15.49(9)
C52 S2 C38 C37 132.37(9)
C35 N6 C39 C40' -74.8(3)
C38 N6 C39 C40' 140.9(3)
C35 N6 C39 C40 -73.8(3)
C38 N6 C39 C40 141.9(3)
N6 C39 C40 C41 -44.8(3)
C40' C39 C40 C41 6E1(4)
N6 C39 C40 C45 139.6(2)
C40' C39 C40 C45 -11E1(4)
C45 C40 C41 C42 0.0
C39 C40 C41 C42 -175.5(4)
C40 C41 C42 C43 0.0
C41 C42 C43 C44 0.0
C42 C43 C44 C45 0.0
C43 C44 C45 C40 0.0
C41 C40 C45 C44 0.0
C39 C40 C45 C44 175.7(4)
N6 C39 C40' C41' -21.0(4)
C40 C39 C40' C41' -10E1(4)
N6 C39 C40' C45' 162.5(2)
C40 C39 C40' C45' 9E1(4)
C45' C40' C41' C42' 0.0
C39 C40' C41' C42' -176.4(5)
C40' C41' C42' C43' 0.0
C41' C42' C43' C44' 0.0
C42' C43' C44' C45' 0.0
C43' C44' C45' C40' 0.0
C41' C40' C45' C44' 0.0
C39 C40' C45' C44' 176.6(4)
N8 N7 C46 C51 -2.40(18)
C38 N7 C46 C51 149.81(13)
N8 N7 C46 C47 176.04(12)
C38 N7 C46 C47 -31.75(18)
C51 C46 C47 C48 -0.1(2)
N7 C46 C47 C48 -178.54(13)
C46 C47 C48 C49 -1.3(2)
C47 C48 C49 C50 1.4(3)
C48 C49 C50 C51 -0.1(3)
C49 C50 C51 C46 -1.2(3)
C47 C46 C51 C50 1.3(2)
N7 C46 C51 C50 179.77(15)
N7 N8 C52 C53 -178.98(12)
N7 N8 C52 S2 -0.26(16)
C38 S2 C52 N8 -9.95(12)
C38 S2 C52 C53 168.77(12)
N8 C52 C53 C54 -20.8(2)
S2 C52 C53 C54 160.53(14)
N8 C52 C53 C58 158.86(15)
S2 C52 C53 C58 -19.8(2)
C58 C53 C54 C55 -0.2(3)
C52 C53 C54 C55 179.46(18)
C53 C54 C55 C56 -0.4(3)
C54 C55 C56 C57 0.6(4)
C55 C56 C57 C58 -0.1(4)
C56 C57 C58 C53 -0.5(3)
C54 C53 C58 C57 0.7(3)
C52 C53 C58 C57 -178.99(17)
